data_7156299
loop_
_publ_author_name
'Singh, Kamaljeet'
'Trinh, Winston'
'Latifi, Reza'
'Weaver, Jimmie D.'

_publ_section_title
;
 An elusive thermal [2 + 2] cycloaddition driven by visible light
 photocatalysis: tapping into strain to access C2-symmetric tricyclic
 rings.
;
_journal_issue 7
_journal_name_full 'Organic &amp; biomolecular chemistry'
_journal_page_first 1854
_journal_page_last 1861
_journal_paper_doi 10.1039/c8ob01273c
_journal_volume 17
_journal_year 2019
_chemical_formula_moiety 'C26 H32'
_chemical_formula_sum 'C26 H32'
_chemical_formula_weight 344.51
_chemical_name_systematic (5aS,5bS)-5a,5b-diphenyltetradecahydrocyclobuta[1,2:3,4]di[7]annulene
_space_group_crystal_system monoclinic
_space_group_IT_number 14
_space_group_name_Hall '-P 2yn'
_space_group_name_H-M_alt 'P 1 21/n 1'
_symmetry_space_group_name_Hall '-P 2yn'
_symmetry_space_group_name_H-M 'P 1 21/n 1'
_atom_sites_solution_hydrogens geom
_atom_sites_solution_primary direct
_audit_creation_date 2018-05-01
_audit_creation_method
;
Olex2 1.2
(compiled 2017.01.04 svn.r3372 for OlexSys, GUI svn.r5292)
;
_audit_update_record
;
2018-05-01 deposited with the CCDC.
2018-06-25 downloaded from the CCDC.
;
_cell_angle_alpha 90
_cell_angle_beta 111.719(2)
_cell_angle_gamma 90
_cell_formula_units_Z 4
_cell_length_a 14.3431(18)
_cell_length_b 9.3243(12)
_cell_length_c 15.4742(19)
_cell_measurement_reflns_used 3892
_cell_measurement_temperature 100
_cell_measurement_theta_max 27.35
_cell_measurement_theta_min 2.44
_cell_volume 1922.6(4)
_computing_cell_refinement 'Bruker SAINT'
_computing_data_collection 'Bruker APEX2'
_computing_data_reduction 'Bruker SAINT'
_computing_molecular_graphics 'Bruker SHELXTL'
_computing_publication_material 'Bruker SHELXTL'
_computing_structure_refinement 'SHELXL-2014 (Sheldrick 2014)'
_computing_structure_solution 'SHELXS-97 (Sheldrick 2008)'
_diffrn_ambient_temperature 100
_diffrn_measured_fraction_theta_full 1.000
_diffrn_measured_fraction_theta_max 1.000
_diffrn_measurement_device_type 'Bruker APEX-II CCD'
_diffrn_measurement_method '\f and \w scans'
_diffrn_radiation_type MoK\a
_diffrn_radiation_wavelength 0.71073
_diffrn_reflns_av_R_equivalents 0.0791
_diffrn_reflns_av_unetI/netI 0.0520
_diffrn_reflns_Laue_measured_fraction_full 1.000
_diffrn_reflns_Laue_measured_fraction_max 1.000
_diffrn_reflns_limit_h_max 18
_diffrn_reflns_limit_h_min -18
_diffrn_reflns_limit_k_max 12
_diffrn_reflns_limit_k_min -12
_diffrn_reflns_limit_l_max 19
_diffrn_reflns_limit_l_min -20
_diffrn_reflns_number 28560
_diffrn_reflns_point_group_measured_fraction_full 1.000
_diffrn_reflns_point_group_measured_fraction_max 1.000
_diffrn_reflns_theta_full 25.242
_diffrn_reflns_theta_max 27.482
_diffrn_reflns_theta_min 1.655
_diffrn_standards_number 0
_exptl_absorpt_coefficient_mu 0.066
_exptl_absorpt_correction_T_max 0.7461
_exptl_absorpt_correction_T_min 0.6444
_exptl_absorpt_correction_type multi-scan
_exptl_absorpt_process_details
;
SADABS-2016/2 (Bruker,2016/2) was used for absorption correction.
wR2(int) was 0.0712 before and 0.0621 after correction.
The Ratio of minimum to maximum transmission is 0.8637.
The \l/2 correction factor is Not present.
;
_exptl_crystal_colour colorless
_exptl_crystal_colour_lustre clear
_exptl_crystal_colour_modifier yellowish
_exptl_crystal_colour_primary yellow
_exptl_crystal_density_diffrn 1.190
_exptl_crystal_description block
_exptl_crystal_F_000 752
_exptl_crystal_recrystallization_method 'Re-crystallisation from solvent'
_exptl_crystal_size_max 0.185
_exptl_crystal_size_mid 0.136
_exptl_crystal_size_min 0.089
_refine_diff_density_max 0.291
_refine_diff_density_min -0.210
_refine_diff_density_rms 0.047
_refine_ls_extinction_method none
_refine_ls_goodness_of_fit_ref 1.022
_refine_ls_hydrogen_treatment constr
_refine_ls_matrix_type full
_refine_ls_number_parameters 235
_refine_ls_number_reflns 4413
_refine_ls_number_restraints 0
_refine_ls_restrained_S_all 1.022
_refine_ls_R_factor_all 0.0778
_refine_ls_R_factor_gt 0.0464
_refine_ls_shift/su_max 0.000
_refine_ls_shift/su_mean 0.000
_refine_ls_structure_factor_coef Fsqd
_refine_ls_weighting_details 'w=1/[\s^2^(Fo^2^)+(0.0398P)^2^+0.8692P] where P=(Fo^2^+2Fc^2^)/3'
_refine_ls_weighting_scheme calc
_refine_ls_wR_factor_gt 0.0975
_refine_ls_wR_factor_ref 0.1116
_reflns_Friedel_coverage 0.000
_reflns_number_gt 3146
_reflns_number_total 4413
_reflns_threshold_expression 'I > 2\s(I)'
_cod_data_source_file c8ob01273c2.cif
_cod_data_source_block kamal_fi_abs_r77
_cod_depositor_comments 'Adding full bibliography for 7156298--7156300.cif.'
_cod_database_code 7156299
_shelx_shelxl_version_number 2014/7
_shelx_space_group_comment
;
The symmetry employed for this shelxl refinement is uniquely defined
by the following loop, which should always be used as a source of
symmetry information in preference to the above space-group names.
They are only intended as comments.
;
_olex2_refinement_description
;
1. Fixed Uiso
 At 1.2 times of:
  All C(H) groups, All C(H,H) groups
2.a Ternary CH refined with riding coordinates:
 C4(H4), C1(H1)
2.b Secondary CH2 refined with riding coordinates:
 C9(H9A,H9B), C8(H8A,H8B), C7(H7A,H7B), C6(H6A,H6B), C5(H5A,H5B), C20(H20A,
 H20B), C19(H19A,H19B), C18(H18A,H18B), C17(H17A,H17B), C16(H16A,H16B)
2.c Aromatic/amide H refined with riding coordinates:
 C13(H13), C14(H14), C15(H15), C22(H22), C23(H23), C24(H24), C12(H12),
 C11(H11), C25(H25), C26(H26)
;
_olex2_submission_special_instructions 'No special instructions were received'

loop_
_space_group_symop_operation_xyz
'x, y, z'
'-x+1/2, y+1/2, -z+1/2'
'-x, -y, -z'
'x-1/2, -y-1/2, z-1/2'

loop_
_atom_site_label
_atom_site_type_symbol
_atom_site_fract_x
_atom_site_fract_y
_atom_site_fract_z
_atom_site_U_iso_or_equiv
_atom_site_adp_type
_atom_site_occupancy
_atom_site_site_symmetry_order
_atom_site_calc_flag
_atom_site_refinement_flags_posn
C13 C 0.16577(13) 0.44153(18) 0.22459(11) 0.0239(4) Uani 1 1 d .
H13 H 0.1362 0.4545 0.1591 0.029 Uiso 1 1 calc R
C14 C 0.12132(13) 0.35318(17) 0.26967(11) 0.0212(4) Uani 1 1 d .
H14 H 0.0604 0.3054 0.2349 0.025 Uiso 1 1 calc R
C15 C 0.16418(12) 0.33313(16) 0.36490(11) 0.0172(3) Uani 1 1 d .
H15 H 0.1318 0.2724 0.3945 0.021 Uiso 1 1 calc R
C10 C 0.25399(11) 0.40032(15) 0.41846(10) 0.0141(3) Uani 1 1 d .
C3 C 0.30455(11) 0.38542(15) 0.52364(10) 0.0126(3) Uani 1 1 d .
C2 C 0.26869(11) 0.51533(15) 0.57498(10) 0.0136(3) Uani 1 1 d .
C21 C 0.35788(11) 0.56538(15) 0.65929(10) 0.0148(3) Uani 1 1 d .
C22 C 0.42286(12) 0.66803(17) 0.64694(11) 0.0201(4) Uani 1 1 d .
H22 H 0.4064 0.7114 0.5876 0.024 Uiso 1 1 calc R
C23 C 0.51034(13) 0.70841(18) 0.71838(12) 0.0244(4) Uani 1 1 d .
H23 H 0.5529 0.7784 0.7076 0.029 Uiso 1 1 calc R
C24 C 0.53605(13) 0.64719(18) 0.80555(12) 0.0240(4) Uani 1 1 d .
H24 H 0.5966 0.6735 0.8546 0.029 Uiso 1 1 calc R
C12 C 0.25406(13) 0.51102(19) 0.27624(11) 0.0249(4) Uani 1 1 d .
H12 H 0.2853 0.5729 0.2463 0.030 Uiso 1 1 calc R
C11 C 0.29700(12) 0.49064(17) 0.37131(11) 0.0203(4) Uani 1 1 d .
H11 H 0.3575 0.5395 0.4057 0.024 Uiso 1 1 calc R
C9 C 0.41700(11) 0.35752(15) 0.55158(11) 0.0147(3) Uani 1 1 d .
H9A H 0.4493 0.3598 0.6203 0.018 Uiso 1 1 calc R
H9B H 0.4467 0.4353 0.5266 0.018 Uiso 1 1 calc R
C8 C 0.43944(13) 0.21326(16) 0.51616(11) 0.0183(3) Uani 1 1 d .
H8A H 0.5132 0.2034 0.5365 0.022 Uiso 1 1 calc R
H8B H 0.4121 0.2162 0.4473 0.022 Uiso 1 1 calc R
C7 C 0.39882(12) 0.07827(16) 0.54660(11) 0.0186(3) Uani 1 1 d .
H7A H 0.4159 0.0833 0.6146 0.022 Uiso 1 1 calc R
H7B H 0.4339 -0.0061 0.5343 0.022 Uiso 1 1 calc R
C6 C 0.28545(12) 0.05401(16) 0.49929(11) 0.0187(3) Uani 1 1 d .
H6A H 0.2640 0.0860 0.4338 0.022 Uiso 1 1 calc R
H6B H 0.2720 -0.0502 0.4987 0.022 Uiso 1 1 calc R
C5 C 0.22132(12) 0.13141(16) 0.54501(11) 0.0167(3) Uani 1 1 d .
H5A H 0.1513 0.1374 0.4999 0.020 Uiso 1 1 calc R
H5B H 0.2212 0.0746 0.5990 0.020 Uiso 1 1 calc R
C4 C 0.25944(12) 0.28220(15) 0.57750(10) 0.0140(3) Uani 1 1 d .
H4 H 0.3131 0.2700 0.6405 0.017 Uiso 1 1 calc R
C1 C 0.19320(12) 0.40425(15) 0.58754(11) 0.0146(3) Uani 1 1 d .
H1 H 0.1339 0.4059 0.5276 0.018 Uiso 1 1 calc R
C20 C 0.15002(12) 0.41287(16) 0.66360(11) 0.0184(3) Uani 1 1 d .
H20A H 0.1973 0.3670 0.7207 0.022 Uiso 1 1 calc R
H20B H 0.0862 0.3586 0.6437 0.022 Uiso 1 1 calc R
C19 C 0.13054(13) 0.56733(17) 0.68603(11) 0.0212(4) Uani 1 1 d .
H19A H 0.1946 0.6090 0.7284 0.025 Uiso 1 1 calc R
H19B H 0.0839 0.5652 0.7198 0.025 Uiso 1 1 calc R
C18 C 0.08658(12) 0.66633(17) 0.60167(11) 0.0201(4) Uani 1 1 d .
H18A H 0.0474 0.7425 0.6174 0.024 Uiso 1 1 calc R
H18B H 0.0392 0.6100 0.5497 0.024 Uiso 1 1 calc R
C17 C 0.16294(12) 0.73795(16) 0.56755(11) 0.0184(3) Uani 1 1 d .
H17A H 0.1290 0.8181 0.5259 0.022 Uiso 1 1 calc R
H17B H 0.2169 0.7799 0.6221 0.022 Uiso 1 1 calc R
C16 C 0.21163(12) 0.64191(16) 0.51600(11) 0.0160(3) Uani 1 1 d .
H16A H 0.2586 0.7000 0.4971 0.019 Uiso 1 1 calc R
H16B H 0.1589 0.6047 0.4588 0.019 Uiso 1 1 calc R
C25 C 0.47243(13) 0.54739(17) 0.82007(11) 0.0229(4) Uani 1 1 d .
H25 H 0.4888 0.5059 0.8800 0.027 Uiso 1 1 calc R
C26 C 0.38474(12) 0.50678(16) 0.74811(11) 0.0178(3) Uani 1 1 d .
H26 H 0.3421 0.4376 0.7596 0.021 Uiso 1 1 calc R

loop_
_atom_site_aniso_label
_atom_site_aniso_U_11
_atom_site_aniso_U_22
_atom_site_aniso_U_33
_atom_site_aniso_U_23
_atom_site_aniso_U_13
_atom_site_aniso_U_12
C13 0.0305(10) 0.0256(8) 0.0130(8) 0.0013(7) 0.0051(7) 0.0021(7)
C14 0.0195(9) 0.0215(8) 0.0183(8) -0.0026(6) 0.0018(7) 0.0012(7)
C15 0.0182(8) 0.0146(7) 0.0191(8) -0.0004(6) 0.0074(7) -0.0003(6)
C10 0.0158(8) 0.0134(7) 0.0140(8) -0.0009(6) 0.0066(6) 0.0025(6)
C3 0.0140(8) 0.0114(7) 0.0134(7) -0.0003(5) 0.0063(6) -0.0004(6)
C2 0.0153(8) 0.0126(7) 0.0140(7) -0.0014(6) 0.0067(6) -0.0013(6)
C21 0.0162(8) 0.0120(7) 0.0161(8) -0.0027(6) 0.0059(6) 0.0015(6)
C22 0.0222(9) 0.0208(8) 0.0179(8) -0.0023(6) 0.0082(7) -0.0052(7)
C23 0.0235(9) 0.0260(9) 0.0261(9) -0.0083(7) 0.0120(8) -0.0104(7)
C24 0.0170(9) 0.0282(9) 0.0207(9) -0.0093(7) 0.0000(7) -0.0014(7)
C12 0.0296(10) 0.0286(9) 0.0180(9) 0.0052(7) 0.0105(8) -0.0018(8)
C11 0.0193(9) 0.0232(8) 0.0178(8) 0.0006(7) 0.0060(7) -0.0044(7)
C9 0.0150(8) 0.0146(7) 0.0147(8) 0.0013(6) 0.0057(6) 0.0002(6)
C8 0.0188(9) 0.0187(8) 0.0194(8) -0.0006(6) 0.0094(7) 0.0028(6)
C7 0.0228(9) 0.0147(7) 0.0198(8) -0.0004(6) 0.0097(7) 0.0037(6)
C6 0.0242(9) 0.0130(7) 0.0198(8) -0.0034(6) 0.0091(7) -0.0024(6)
C5 0.0203(9) 0.0128(7) 0.0177(8) 0.0007(6) 0.0079(7) -0.0012(6)
C4 0.0160(8) 0.0135(7) 0.0136(8) -0.0001(6) 0.0067(6) -0.0014(6)
C1 0.0165(8) 0.0129(7) 0.0151(8) -0.0015(6) 0.0067(6) -0.0029(6)
C20 0.0200(9) 0.0187(8) 0.0189(8) 0.0005(6) 0.0101(7) -0.0012(6)
C19 0.0228(9) 0.0232(8) 0.0219(9) -0.0027(7) 0.0132(7) 0.0008(7)
C18 0.0186(9) 0.0187(8) 0.0236(9) -0.0057(6) 0.0084(7) 0.0023(6)
C17 0.0205(9) 0.0132(7) 0.0197(8) -0.0017(6) 0.0052(7) 0.0025(6)
C16 0.0182(8) 0.0137(7) 0.0155(8) 0.0000(6) 0.0056(7) 0.0004(6)
C25 0.0256(10) 0.0221(8) 0.0157(8) -0.0013(6) 0.0016(7) 0.0022(7)
C26 0.0203(9) 0.0149(7) 0.0176(8) -0.0003(6) 0.0064(7) -0.0004(6)

loop_
_atom_type_symbol
_atom_type_description
_atom_type_scat_dispersion_real
_atom_type_scat_dispersion_imag
_atom_type_scat_source
C C 0.0033 0.0016 'International Tables Vol C Tables 4.2.6.8 and 6.1.1.4'
H H 0.0000 0.0000 'International Tables Vol C Tables 4.2.6.8 and 6.1.1.4'

loop_
_geom_angle_atom_site_label_1
_geom_angle_atom_site_label_2
_geom_angle_atom_site_label_3
_geom_angle
C14 C13 H13 120.5
C14 C13 C12 118.91(15)
C12 C13 H13 120.5
C13 C14 H14 119.6
C13 C14 C15 120.88(15)
C15 C14 H14 119.6
C14 C15 H15 119.3
C14 C15 C10 121.37(15)
C10 C15 H15 119.3
C15 C10 C3 124.29(13)
C15 C10 C11 116.66(14)
C11 C10 C3 119.01(13)
C10 C3 C2 109.95(11)
C10 C3 C9 110.66(12)
C10 C3 C4 119.93(12)
C9 C3 C2 118.54(12)
C9 C3 C4 110.25(12)
C4 C3 C2 86.00(10)
C21 C2 C3 109.15(12)
C21 C2 C1 119.85(12)
C21 C2 C16 111.63(12)
C1 C2 C3 85.77(10)
C16 C2 C3 118.50(12)
C16 C2 C1 110.08(12)
C22 C21 C2 118.93(13)
C26 C21 C2 124.21(14)
C26 C21 C22 116.63(14)
C21 C22 H22 119.0
C23 C22 C21 122.07(15)
C23 C22 H22 119.0
C22 C23 H23 119.9
C22 C23 C24 120.19(16)
C24 C23 H23 119.9
C23 C24 H24 120.5
C25 C24 C23 118.93(15)
C25 C24 H24 120.5
C13 C12 H12 119.9
C11 C12 C13 120.19(16)
C11 C12 H12 119.9
C10 C11 H11 119.0
C12 C11 C10 121.98(15)
C12 C11 H11 119.0
C3 C9 H9A 109.0
C3 C9 H9B 109.0
C3 C9 C8 112.80(12)
H9A C9 H9B 107.8
C8 C9 H9A 109.0
C8 C9 H9B 109.0
C9 C8 H8A 108.0
C9 C8 H8B 108.0
C9 C8 C7 117.22(13)
H8A C8 H8B 107.2
C7 C8 H8A 108.0
C7 C8 H8B 108.0
C8 C7 H7A 108.4
C8 C7 H7B 108.4
C8 C7 C6 115.53(13)
H7A C7 H7B 107.5
C6 C7 H7A 108.4
C6 C7 H7B 108.4
C7 C6 H6A 108.5
C7 C6 H6B 108.5
H6A C6 H6B 107.5
C5 C6 C7 114.95(13)
C5 C6 H6A 108.5
C5 C6 H6B 108.5
C6 C5 H5A 109.1
C6 C5 H5B 109.1
H5A C5 H5B 107.8
C4 C5 C6 112.53(13)
C4 C5 H5A 109.1
C4 C5 H5B 109.1
C3 C4 H4 105.6
C5 C4 C3 124.13(12)
C5 C4 H4 105.6
C5 C4 C1 124.07(13)
C1 C4 C3 89.49(11)
C1 C4 H4 105.6
C2 C1 H1 105.4
C4 C1 C2 89.74(11)
C4 C1 H1 105.4
C20 C1 C2 124.11(12)
C20 C1 C4 124.39(13)
C20 C1 H1 105.4
C1 C20 H20A 109.1
C1 C20 H20B 109.1
C1 C20 C19 112.68(13)
H20A C20 H20B 107.8
C19 C20 H20A 109.1
C19 C20 H20B 109.1
C20 C19 H19A 108.5
C20 C19 H19B 108.5
C20 C19 C18 115.21(13)
H19A C19 H19B 107.5
C18 C19 H19A 108.5
C18 C19 H19B 108.5
C19 C18 H18A 108.3
C19 C18 H18B 108.3
C19 C18 C17 115.77(14)
H18A C18 H18B 107.4
C17 C18 H18A 108.3
C17 C18 H18B 108.3
C18 C17 H17A 108.2
C18 C17 H17B 108.2
H17A C17 H17B 107.3
C16 C17 C18 116.54(13)
C16 C17 H17A 108.2
C16 C17 H17B 108.2
C2 C16 H16A 109.0
C2 C16 H16B 109.0
C17 C16 C2 112.77(13)
C17 C16 H16A 109.0
C17 C16 H16B 109.0
H16A C16 H16B 107.8
C24 C25 H25 119.6
C24 C25 C26 120.73(16)
C26 C25 H25 119.6
C21 C26 H26 119.3
C25 C26 C21 121.43(15)
C25 C26 H26 119.3

loop_
_geom_bond_atom_site_label_1
_geom_bond_atom_site_label_2
_geom_bond_distance
C13 H13 0.9500
C13 C14 1.379(2)
C13 C12 1.383(2)
C14 H14 0.9500
C14 C15 1.383(2)
C15 H15 0.9500
C15 C10 1.396(2)
C10 C3 1.523(2)
C10 C11 1.398(2)
C3 C2 1.633(2)
C3 C9 1.530(2)
C3 C4 1.562(2)
C2 C21 1.524(2)
C2 C1 1.562(2)
C2 C16 1.531(2)
C21 C22 1.398(2)
C21 C26 1.394(2)
C22 H22 0.9500
C22 C23 1.383(2)
C23 H23 0.9500
C23 C24 1.383(2)
C24 H24 0.9500
C24 C25 1.379(2)
C12 H12 0.9500
C12 C11 1.382(2)
C11 H11 0.9500
C9 H9A 0.9900
C9 H9B 0.9900
C9 C8 1.531(2)
C8 H8A 0.9900
C8 H8B 0.9900
C8 C7 1.533(2)
C7 H7A 0.9900
C7 H7B 0.9900
C7 C6 1.533(2)
C6 H6A 0.9900
C6 H6B 0.9900
C6 C5 1.533(2)
C5 H5A 0.9900
C5 H5B 0.9900
C5 C4 1.525(2)
C4 H4 1.0000
C4 C1 1.527(2)
C1 H1 1.0000
C1 C20 1.521(2)
C20 H20A 0.9900
C20 H20B 0.9900
C20 C19 1.531(2)
C19 H19A 0.9900
C19 H19B 0.9900
C19 C18 1.531(2)
C18 H18A 0.9900
C18 H18B 0.9900
C18 C17 1.534(2)
C17 H17A 0.9900
C17 H17B 0.9900
C17 C16 1.529(2)
C16 H16A 0.9900
C16 H16B 0.9900
C25 H25 0.9500
C25 C26 1.389(2)
C26 H26 0.9500

loop_
_geom_torsion_atom_site_label_1
_geom_torsion_atom_site_label_2
_geom_torsion_atom_site_label_3
_geom_torsion_atom_site_label_4
_geom_torsion
C13 C14 C15 C10 -0.5(2)
C13 C12 C11 C10 0.2(3)
C14 C13 C12 C11 0.6(3)
C14 C15 C10 C3 178.87(14)
C14 C15 C10 C11 1.2(2)
C15 C10 C3 C2 -93.11(16)
C15 C10 C3 C9 134.05(15)
C15 C10 C3 C4 4.0(2)
C15 C10 C11 C12 -1.1(2)
C10 C3 C2 C21 -141.19(12)
C10 C3 C2 C1 98.64(12)
C10 C3 C2 C16 -11.95(17)
C10 C3 C9 C8 -65.40(15)
C10 C3 C4 C5 43.6(2)
C10 C3 C4 C1 -88.48(14)
C3 C10 C11 C12 -178.82(15)
C3 C2 C21 C22 85.61(16)
C3 C2 C21 C26 -88.72(17)
C3 C2 C1 C4 22.28(10)
C3 C2 C1 C20 155.06(15)
C3 C2 C16 C17 167.33(12)
C3 C9 C8 C7 -58.23(18)
C3 C4 C1 C2 -23.28(11)
C3 C4 C1 C20 -155.85(14)
C2 C3 C9 C8 166.29(12)
C2 C3 C4 C5 154.40(15)
C2 C3 C4 C1 22.27(11)
C2 C21 C22 C23 -173.74(15)
C2 C21 C26 C25 173.61(14)
C2 C1 C20 C19 35.9(2)
C21 C2 C1 C4 -87.41(14)
C21 C2 C1 C20 45.4(2)
C21 C2 C16 C17 -64.57(17)
C21 C22 C23 C24 -0.1(3)
C22 C21 C26 C25 -0.8(2)
C22 C23 C24 C25 -1.0(3)
C23 C24 C25 C26 1.1(2)
C24 C25 C26 C21 -0.2(2)
C12 C13 C14 C15 -0.4(2)
C11 C10 C3 C2 84.48(16)
C11 C10 C3 C9 -48.36(17)
C11 C10 C3 C4 -178.44(13)
C9 C3 C2 C21 -12.54(17)
C9 C3 C2 C1 -132.72(13)
C9 C3 C2 C16 116.70(15)
C9 C3 C4 C5 -86.61(17)
C9 C3 C4 C1 141.26(12)
C9 C8 C7 C6 73.87(18)
C8 C7 C6 C5 -85.41(17)
C7 C6 C5 C4 39.88(18)
C6 C5 C4 C3 37.2(2)
C6 C5 C4 C1 153.65(14)
C5 C4 C1 C2 -155.46(14)
C5 C4 C1 C20 72.0(2)
C4 C3 C2 C21 98.36(12)
C4 C3 C2 C1 -21.81(10)
C4 C3 C2 C16 -132.39(13)
C4 C3 C9 C8 69.63(16)
C4 C1 C20 C19 153.09(14)
C1 C2 C21 C22 -178.11(13)
C1 C2 C21 C26 7.6(2)
C1 C2 C16 C17 71.06(16)
C1 C20 C19 C18 40.5(2)
C20 C19 C18 C17 -85.28(17)
C19 C18 C17 C16 73.71(18)
C18 C17 C16 C2 -59.26(18)
C16 C2 C21 C22 -47.33(18)
C16 C2 C21 C26 138.35(15)
C16 C2 C1 C4 141.12(12)
C16 C2 C1 C20 -86.10(17)
C26 C21 C22 C23 1.0(2)
